data_4310039
loop_
_publ_author_name
'Shanta Dhar'
'Munirathinam Nethaji'
'Akhil R. Chakravarty'

_publ_section_title
;
Steric Protection of a Photosensitizer in
a N,N-Bis[2-(2-pyridyl)ethyl]-2-phenylethylamine-copper(II) Bowl that
Enhances Red Light-Induced DNA Cleavage Activity
;
_journal_name_full 'Inorganic Chemistry'
_journal_page_first 8876
_journal_page_last 8883
_journal_paper_doi 10.1021/ic0505246
_journal_volume 44
_journal_year 2005
_chemical_formula_sum 'C36 H36 Cl2 Cu N6 O8'
_chemical_formula_weight 815.15
_chemical_name_systematic
;
 ?
;
_space_group_IT_number 14
_symmetry_cell_setting monoclinic
_symmetry_space_group_name_Hall '-P 2ybc'
_symmetry_space_group_name_H-M 'P 1 21/c 1'
_atom_sites_solution_hydrogens geom
_atom_sites_solution_primary direct
_atom_sites_solution_secondary difmap
_audit_creation_method SHELXL-97
_cell_angle_alpha 90.00
_cell_angle_beta 100.484(2)
_cell_angle_gamma 90.00
_cell_formula_units_Z 4
_cell_length_a 9.5591(14)
_cell_length_b 27.757(4)
_cell_length_c 14.372(2)
_cell_measurement_temperature 293(2)
_cell_volume 3749.7(9)
_computing_cell_refinement 'Bruker Smart'
_computing_data_collection 'Bruker Smart'
_computing_data_reduction 'Bruker Saint'
_computing_molecular_graphics Ortep-3
_computing_publication_material 'WinGX Publication routines (Farrugia, 1999) '
_computing_structure_refinement 'SHELXL-97 (Sheldrick, 1997)'
_computing_structure_solution 'SHELXS-97 (Sheldrick, 1997)'
_diffrn_ambient_temperature 293(2)
_diffrn_detector_area_resol_mean 0.3
_diffrn_measured_fraction_theta_full 0.999
_diffrn_measured_fraction_theta_max 0.999
_diffrn_measurement_device_type 'Bruker Smart CCD Area Detector'
_diffrn_measurement_method 'omega scans'
_diffrn_radiation_monochromator graphite
_diffrn_radiation_source 'fine-focus sealed tube'
_diffrn_radiation_type MoK\a
_diffrn_radiation_wavelength 0.71073
_diffrn_reflns_av_R_equivalents 0.0249
_diffrn_reflns_av_sigmaI/netI 0.0224
_diffrn_reflns_limit_h_max 11
_diffrn_reflns_limit_h_min -11
_diffrn_reflns_limit_k_max 32
_diffrn_reflns_limit_k_min -33
_diffrn_reflns_limit_l_max 17
_diffrn_reflns_limit_l_min -17
_diffrn_reflns_number 26951
_diffrn_reflns_theta_full 25.00
_diffrn_reflns_theta_max 25.00
_diffrn_reflns_theta_min 1.47
_exptl_absorpt_coefficient_mu 0.784
_exptl_absorpt_correction_T_max 0.8914
_exptl_absorpt_correction_T_min 0.8402
_exptl_absorpt_correction_type multi-scan
_exptl_absorpt_process_details multi-scan
_exptl_crystal_colour Blue
_exptl_crystal_density_diffrn 1.444
_exptl_crystal_density_method 'not measured'
_exptl_crystal_description Rectangular
_exptl_crystal_F_000 1684
_exptl_crystal_size_max 0.23
_exptl_crystal_size_mid 0.19
_exptl_crystal_size_min 0.15
_refine_diff_density_max 0.894
_refine_diff_density_min -0.532
_refine_diff_density_rms 0.074
_refine_ls_extinction_method none
_refine_ls_goodness_of_fit_ref 1.037
_refine_ls_hydrogen_treatment mixed
_refine_ls_matrix_type full
_refine_ls_number_parameters 606
_refine_ls_number_reflns 6594
_refine_ls_number_restraints 0
_refine_ls_restrained_S_all 1.037
_refine_ls_R_factor_all 0.0663
_refine_ls_R_factor_gt 0.0559
_refine_ls_shift/su_max 0.001
_refine_ls_shift/su_mean 0.000
_refine_ls_structure_factor_coef Fsqd
_refine_ls_weighting_details 'calc w=1/[\s^2^(Fo^2^)+(0.0896P)^2^+4.4947P] where P=(Fo^2^+2Fc^2^)/3'
_refine_ls_weighting_scheme calc
_refine_ls_wR_factor_gt 0.1517
_refine_ls_wR_factor_ref 0.1608
_reflns_number_gt 5512
_reflns_number_total 6594
_reflns_threshold_expression >2sigma(I)
_cod_data_source_file ic0505246si20050406_091015.cif
_cod_data_source_block arccif
_cod_depositor_comments
;
The following automatic conversions were performed:
'_symmetry_cell_setting' value 'Monoclinic' changed to 'monoclinic'
according to '/home/saulius/struct/CIF-dictionaries/cif_core.dic'
dictionary named 'cif_core.dic' version 2.4.1 from 2010-06-29.

Automatic conversion script
Id: cif_fix_enum 1527 2010-12-29 10:47:43Z saulius 
;
_cod_original_cell_volume 3749.7(10)
_cod_database_code 4310039

loop_
_symmetry_equiv_pos_as_xyz
'x, y, z'
'-x, y+1/2, -z+1/2'
'-x, -y, -z'
'x, -y-1/2, z-1/2'

loop_
_atom_site_label
_atom_site_type_symbol
_atom_site_fract_x
_atom_site_fract_y
_atom_site_fract_z
_atom_site_U_iso_or_equiv
_atom_site_adp_type
_atom_site_occupancy
_atom_site_symmetry_multiplicity
_atom_site_calc_flag
_atom_site_refinement_flags
_atom_site_disorder_assembly
_atom_site_disorder_group
Cu1 Cu 0.22989(4) 0.623416(15) 0.73815(3) 0.03960(16) Uani 1 1 d . . .
Cl2 Cl 0.76712(15) 0.77631(4) 0.62975(10) 0.0766(4) Uani 1 1 d . . .
Cl1 Cl 0.18726(14) 0.45530(5) 0.19787(10) 0.0780(4) Uani 1 1 d . . .
O1 O 0.2632(7) 0.4319(2) 0.2910(4) 0.0709(14) Uiso 0.60 1 d P . .
O1A O 0.2823(13) 0.4390(4) 0.1339(8) 0.100(3) Uiso 0.40 1 d P . .
O2 O 0.2463(6) 0.5007(2) 0.2061(4) 0.1374(19) Uani 1 1 d . . .
O3 O 0.0497(8) 0.4569(3) 0.2199(5) 0.117(2) Uiso 0.70 1 d P . .
O3A O 0.179(2) 0.4245(7) 0.2629(15) 0.135(6) Uiso 0.30 1 d P . .
O4 O 0.1976(11) 0.4215(4) 0.1285(7) 0.132(3) Uiso 0.60 1 d P . .
O4A O 0.0646(18) 0.4648(6) 0.1201(12) 0.159(5) Uiso 0.40 1 d P . .
O5 O 0.6210(8) 0.7873(3) 0.5947(5) 0.175(3) Uani 1 1 d . . .
O6 O 0.7624(5) 0.73961(17) 0.6954(3) 0.1119(15) Uani 1 1 d . . .
O7 O 0.7906(9) 0.7549(3) 0.5427(7) 0.103(2) Uiso 0.50 1 d P . .
O7A O 0.9101(12) 0.7687(4) 0.6105(8) 0.129(3) Uiso 0.50 1 d P . .
O8 O 0.8198(11) 0.8163(2) 0.6684(9) 0.262(5) Uani 1 1 d . . .
N1 N 0.4055(3) 0.67217(11) 0.7092(2) 0.0446(7) Uani 1 1 d . . .
N2 N 0.1378(3) 0.67588(11) 0.8015(2) 0.0490(7) Uani 1 1 d . . .
N3 N 0.3292(3) 0.59714(11) 0.8655(2) 0.0458(7) Uani 1 1 d . . .
N4 N 0.2919(3) 0.56478(10) 0.6720(2) 0.0411(6) Uani 1 1 d . . .
N5 N 0.0648(3) 0.62007(10) 0.6259(2) 0.0429(7) Uani 1 1 d . . .
N6 N 0.7712(7) 0.9432(2) 0.7011(4) 0.1058(17) Uani 1 1 d . . .
C1 C 0.4479(4) 0.66319(15) 0.6155(3) 0.0459(8) Uani 1 1 d . . .
C2 C 0.3413(5) 0.67909(17) 0.5296(3) 0.0522(9) Uani 1 1 d . . .
C3 C 0.3918(4) 0.66562(14) 0.4389(3) 0.0499(9) Uani 1 1 d . . .
C4 C 0.3260(6) 0.62989(17) 0.3803(3) 0.0676(12) Uani 1 1 d . . .
C5 C 0.3754(8) 0.6180(2) 0.2981(4) 0.0845(16) Uani 1 1 d . . .
C6 C 0.4904(7) 0.6415(2) 0.2752(4) 0.0828(17) Uani 1 1 d . . .
C7 C 0.5559(6) 0.6770(2) 0.3325(4) 0.0725(14) Uani 1 1 d . . .
C8 C 0.5069(5) 0.68953(17) 0.4137(3) 0.0549(10) Uani 1 1 d . . .
C9 C 0.3744(5) 0.72465(15) 0.7168(4) 0.0570(10) Uani 1 1 d . . .
C10 C 0.2178(6) 0.73666(16) 0.7005(4) 0.0608(11) Uani 1 1 d . . .
C11 C 0.1447(4) 0.72282(14) 0.7802(3) 0.0510(9) Uani 1 1 d . . .
C12 C 0.0652(5) 0.66280(18) 0.8701(3) 0.0638(11) Uani 1 1 d . . .
C13 C 0.0032(6) 0.6948(2) 0.9209(4) 0.0763(14) Uani 1 1 d . . .
C14 C 0.0150(6) 0.7431(2) 0.9018(4) 0.0758(14) Uani 1 1 d . . .
C15 C 0.0851(5) 0.75697(17) 0.8316(4) 0.0658(12) Uani 1 1 d . . .
C16 C 0.5318(4) 0.65899(18) 0.7820(3) 0.0551(10) Uani 1 1 d . . .
C17 C 0.5077(7) 0.6611(2) 0.8838(3) 0.0672(13) Uani 1 1 d . . .
C18 C 0.4424(4) 0.61777(14) 0.9196(2) 0.0497(9) Uani 1 1 d . . .
C19 C 0.2701(5) 0.55806(15) 0.8979(3) 0.0527(9) Uani 1 1 d . . .
C20 C 0.3203(6) 0.53891(17) 0.9855(3) 0.0638(12) Uani 1 1 d . . .
C21 C 0.4338(6) 0.5601(2) 1.0411(3) 0.0711(14) Uani 1 1 d . . .
C22 C 0.4971(5) 0.59910(18) 1.0090(3) 0.0632(11) Uani 1 1 d . . .
C23 C 0.4038(4) 0.53648(15) 0.6981(3) 0.0524(9) Uani 1 1 d . . .
C24 C 0.4394(5) 0.49934(17) 0.6420(4) 0.0645(12) Uani 1 1 d . . .
C25 C 0.3579(5) 0.49130(17) 0.5570(4) 0.0656(13) Uani 1 1 d . . .
C26 C 0.2375(4) 0.52007(14) 0.5246(3) 0.0512(9) Uani 1 1 d . . .
C27 C 0.1456(6) 0.51490(19) 0.4361(3) 0.0679(13) Uani 1 1 d . . .
C28 C 0.0312(6) 0.54287(19) 0.4118(3) 0.0668(13) Uani 1 1 d . . .
C29 C -0.0038(4) 0.57941(15) 0.4744(3) 0.0551(10) Uani 1 1 d . . .
C30 C -0.1241(5) 0.60903(19) 0.4554(4) 0.0706(13) Uani 1 1 d . . .
C31 C -0.1480(5) 0.6412(2) 0.5205(4) 0.0753(14) Uani 1 1 d . . .
C32 C -0.0517(4) 0.64655(16) 0.6064(3) 0.0578(10) Uani 1 1 d . . .
C33 C 0.2092(4) 0.55643(12) 0.5867(2) 0.0409(8) Uani 1 1 d . . .
C34 C 0.0861(4) 0.58594(12) 0.5611(2) 0.0418(8) Uani 1 1 d . . .
C35 C 0.9635(10) 0.9154(3) 0.6069(6) 0.128(3) Uani 1 1 d . . .
C36 C 0.8528(8) 0.9311(2) 0.6601(4) 0.0854(17) Uani 1 1 d . . .
H1A H 0.463(4) 0.6298(16) 0.608(3) 0.053(11) Uiso 1 1 d . . .
H1B H 0.537(5) 0.6795(15) 0.613(3) 0.054(11) Uiso 1 1 d . . .
H2A H 0.244(5) 0.6645(15) 0.534(3) 0.060(12) Uiso 1 1 d . . .
H2B H 0.323(4) 0.7113(16) 0.530(3) 0.052(11) Uiso 1 1 d . . .
H4 H 0.221(7) 0.614(2) 0.392(4) 0.104(19) Uiso 1 1 d . . .
H5 H 0.312(6) 0.592(2) 0.259(4) 0.101(18) Uiso 1 1 d . . .
H6 H 0.530(6) 0.635(2) 0.225(4) 0.094(18) Uiso 1 1 d . . .
H7 H 0.631(5) 0.6925(17) 0.322(3) 0.066(14) Uiso 1 1 d . . .
H8 H 0.549(4) 0.7121(14) 0.449(3) 0.042(11) Uiso 1 1 d . . .
H9A H 0.416(4) 0.7422(15) 0.674(3) 0.054(11) Uiso 1 1 d . . .
H9B H 0.410(5) 0.7329(17) 0.775(4) 0.066(14) Uiso 1 1 d . . .
H10A H 0.204(5) 0.768(2) 0.689(4) 0.080(15) Uiso 1 1 d . . .
H10B H 0.172(4) 0.7224(15) 0.644(3) 0.051(11) Uiso 1 1 d . . .
H12 H 0.064(5) 0.6290(18) 0.881(3) 0.067(14) Uiso 1 1 d . . .
H13 H -0.040(6) 0.6834(19) 0.972(4) 0.090(16) Uiso 1 1 d . . .
H14 H -0.029(6) 0.764(2) 0.933(4) 0.087(16) Uiso 1 1 d . . .
H15 H 0.088(5) 0.7872(17) 0.812(3) 0.061(13) Uiso 1 1 d . . .
H19 H 0.184(4) 0.5470(14) 0.858(3) 0.051(11) Uiso 1 1 d . . .
H20 H 0.275(5) 0.5177(18) 1.003(3) 0.071(15) Uiso 1 1 d . . .
H21 H 0.462(5) 0.5492(19) 1.086(4) 0.071(16) Uiso 1 1 d . . .
H22 H 0.579(5) 0.6104(17) 1.043(4) 0.072(14) Uiso 1 1 d . . .
H21A H 0.593(6) 0.6655(17) 0.919(4) 0.076(15) Uiso 1 1 d . . .
H21B H 0.453(5) 0.6871(18) 0.893(3) 0.060(14) Uiso 1 1 d . . .
H22A H 0.598(5) 0.6780(18) 0.775(3) 0.069(14) Uiso 1 1 d . . .
H22B H 0.559(5) 0.6264(17) 0.765(3) 0.067(14) Uiso 1 1 d . . .
H23 H 0.458(5) 0.5443(15) 0.753(3) 0.057(12) Uiso 1 1 d . . .
H24 H 0.517(5) 0.4820(17) 0.662(3) 0.066(13) Uiso 1 1 d . . .
H25 H 0.366(6) 0.470(2) 0.520(4) 0.085(17) Uiso 1 1 d . . .
H27 H 0.159(5) 0.4929(18) 0.395(4) 0.075(14) Uiso 1 1 d . . .
H28 H -0.021(5) 0.5391(18) 0.353(4) 0.078(15) Uiso 1 1 d . . .
H30 H -0.180(6) 0.6069(18) 0.401(4) 0.078(15) Uiso 1 1 d . . .
H31 H -0.215(6) 0.661(2) 0.517(4) 0.092(19) Uiso 1 1 d . . .
H32 H -0.065(4) 0.6694(14) 0.650(3) 0.041(10) Uiso 1 1 d . . .

loop_
_atom_site_aniso_label
_atom_site_aniso_U_11
_atom_site_aniso_U_22
_atom_site_aniso_U_33
_atom_site_aniso_U_23
_atom_site_aniso_U_13
_atom_site_aniso_U_12
Cu1 0.0440(3) 0.0408(3) 0.0343(2) -0.00492(16) 0.00779(17) -0.00063(17)
Cl2 0.0964(9) 0.0570(7) 0.0876(8) 0.0121(6) 0.0466(7) 0.0106(6)
Cl1 0.0738(8) 0.0771(8) 0.0865(9) -0.0221(7) 0.0237(7) -0.0059(6)
O2 0.152(4) 0.123(4) 0.123(4) 0.017(3) -0.011(3) -0.063(3)
O5 0.197(7) 0.185(6) 0.140(5) 0.062(4) 0.022(5) 0.070(5)
O6 0.100(3) 0.114(3) 0.125(4) 0.047(3) 0.028(3) -0.008(2)
O8 0.272(10) 0.080(4) 0.422(15) -0.021(6) 0.033(10) -0.076(5)
N1 0.0493(17) 0.0485(17) 0.0382(15) -0.0032(13) 0.0135(13) -0.0087(13)
N2 0.0600(19) 0.0452(17) 0.0454(17) -0.0068(13) 0.0191(15) -0.0007(14)
N3 0.0509(17) 0.0482(17) 0.0382(15) -0.0016(13) 0.0074(13) -0.0061(14)
N4 0.0389(15) 0.0431(16) 0.0407(15) -0.0052(12) 0.0061(12) 0.0001(12)
N5 0.0396(16) 0.0424(16) 0.0464(17) 0.0029(12) 0.0066(13) -0.0010(12)
N6 0.120(5) 0.104(4) 0.086(4) -0.006(3) -0.001(3) 0.006(3)
C1 0.046(2) 0.051(2) 0.043(2) 0.0056(16) 0.0153(16) -0.0014(17)
C2 0.055(2) 0.061(3) 0.044(2) 0.0070(18) 0.0180(18) 0.0052(19)
C3 0.057(2) 0.053(2) 0.043(2) 0.0144(17) 0.0143(17) 0.0113(17)
C4 0.086(3) 0.063(3) 0.054(3) 0.003(2) 0.015(2) -0.004(2)
C5 0.122(5) 0.071(3) 0.059(3) -0.006(2) 0.013(3) 0.011(3)
C6 0.112(5) 0.090(4) 0.053(3) 0.007(3) 0.031(3) 0.037(4)
C7 0.066(3) 0.095(4) 0.063(3) 0.032(3) 0.029(2) 0.026(3)
C8 0.055(2) 0.064(3) 0.047(2) 0.015(2) 0.0125(19) 0.007(2)
C9 0.072(3) 0.048(2) 0.056(3) -0.0058(19) 0.024(2) -0.016(2)
C10 0.086(3) 0.040(2) 0.064(3) 0.000(2) 0.031(2) 0.004(2)
C11 0.056(2) 0.050(2) 0.049(2) -0.0087(17) 0.0138(18) -0.0002(17)
C12 0.072(3) 0.064(3) 0.063(3) -0.004(2) 0.033(2) -0.001(2)
C13 0.088(3) 0.084(4) 0.068(3) -0.004(3) 0.045(3) 0.006(3)
C14 0.085(3) 0.080(3) 0.070(3) -0.024(3) 0.034(3) 0.009(3)
C15 0.076(3) 0.050(3) 0.073(3) -0.015(2) 0.018(2) 0.002(2)
C16 0.047(2) 0.068(3) 0.049(2) 0.005(2) 0.0056(18) -0.017(2)
C17 0.076(3) 0.078(3) 0.043(2) -0.004(2) -0.001(2) -0.029(3)
C18 0.056(2) 0.061(2) 0.0315(18) -0.0075(16) 0.0071(16) -0.0093(18)
C19 0.055(2) 0.054(2) 0.047(2) 0.0029(17) 0.0044(18) -0.0074(18)
C20 0.081(3) 0.058(3) 0.055(3) 0.010(2) 0.019(2) -0.008(2)
C21 0.094(4) 0.078(3) 0.038(2) 0.012(2) 0.004(2) 0.000(3)
C22 0.067(3) 0.080(3) 0.037(2) -0.002(2) -0.003(2) -0.008(2)
C23 0.044(2) 0.055(2) 0.057(2) -0.0025(19) 0.0071(19) 0.0030(17)
C24 0.052(2) 0.057(3) 0.087(3) -0.006(2) 0.019(2) 0.009(2)
C25 0.070(3) 0.053(2) 0.084(3) -0.022(2) 0.040(3) -0.006(2)
C26 0.058(2) 0.051(2) 0.049(2) -0.0111(17) 0.0218(18) -0.0126(18)
C27 0.092(4) 0.068(3) 0.048(2) -0.022(2) 0.025(2) -0.027(3)
C28 0.085(3) 0.079(3) 0.034(2) -0.008(2) 0.002(2) -0.032(3)
C29 0.057(2) 0.060(2) 0.044(2) 0.0070(18) -0.0014(18) -0.0172(19)
C30 0.065(3) 0.076(3) 0.059(3) 0.013(2) -0.019(2) -0.010(2)
C31 0.053(3) 0.073(3) 0.092(4) 0.021(3) -0.008(3) 0.008(2)
C32 0.046(2) 0.057(2) 0.068(3) 0.005(2) 0.004(2) 0.0060(18)
C33 0.0442(19) 0.0419(18) 0.0384(18) -0.0045(14) 0.0125(15) -0.0083(14)
C34 0.0450(19) 0.0440(19) 0.0360(17) -0.0002(14) 0.0066(15) -0.0087(15)
C35 0.150(7) 0.109(5) 0.135(6) -0.015(5) 0.050(6) -0.021(5)
C36 0.113(5) 0.070(3) 0.062(3) 0.002(3) -0.012(3) -0.017(3)

loop_
_atom_type_symbol
_atom_type_description
_atom_type_scat_dispersion_real
_atom_type_scat_dispersion_imag
_atom_type_scat_source
C C 0.0033 0.0016 'International Tables Vol C Tables 4.2.6.8 and 6.1.1.4'
H H 0.0000 0.0000 'International Tables Vol C Tables 4.2.6.8 and 6.1.1.4'
N N 0.0061 0.0033 'International Tables Vol C Tables 4.2.6.8 and 6.1.1.4'
O O 0.0106 0.0060 'International Tables Vol C Tables 4.2.6.8 and 6.1.1.4'
Cl Cl 0.1484 0.1585 'International Tables Vol C Tables 4.2.6.8 and 6.1.1.4'
Cu Cu 0.3201 1.2651 'International Tables Vol C Tables 4.2.6.8 and 6.1.1.4'

loop_
_geom_angle_atom_site_label_1
_geom_angle_atom_site_label_2
_geom_angle_atom_site_label_3
_geom_angle
_geom_angle_site_symmetry_1
_geom_angle_site_symmetry_3
_geom_angle_publ_flag
N2 Cu1 N4 170.61(12) . . ?
N2 Cu1 N3 91.34(13) . . ?
N4 Cu1 N3 90.32(12) . . ?
N2 Cu1 N5 92.96(13) . . ?
N4 Cu1 N5 80.97(11) . . ?
N3 Cu1 N5 149.28(12) . . ?
N2 Cu1 N1 92.94(12) . . ?
N4 Cu1 N1 95.98(11) . . ?
N3 Cu1 N1 98.05(12) . . ?
N5 Cu1 N1 112.07(11) . . ?
O8 Cl2 O6 113.1(6) . . ?
O8 Cl2 O5 104.2(6) . . ?
O6 Cl2 O5 104.1(3) . . ?
O8 Cl2 O7 127.9(6) . . ?
O6 Cl2 O7 108.5(4) . . ?
O5 Cl2 O7 94.5(5) . . ?
O8 Cl2 O7A 84.3(6) . . ?
O6 Cl2 O7A 99.8(5) . . ?
O5 Cl2 O7A 148.6(5) . . ?
O7 Cl2 O7A 58.3(5) . . ?
O3A Cl1 O2 128.8(10) . . ?
O3A Cl1 O4 95.5(10) . . ?
O2 Cl1 O4 126.8(5) . . ?
O3A Cl1 O3 71.0(10) . . ?
O2 Cl1 O3 109.6(4) . . ?
O4 Cl1 O3 112.0(5) . . ?
O3A Cl1 O1A 112.1(10) . . ?
O2 Cl1 O1A 92.6(6) . . ?
O4 Cl1 O1A 38.0(5) . . ?
O3 Cl1 O1A 148.8(6) . . ?
O3A Cl1 O4A 121.6(12) . . ?
O2 Cl1 O4A 99.1(7) . . ?
O4 Cl1 O4A 74.2(7) . . ?
O3 Cl1 O4A 61.5(7) . . ?
O1A Cl1 O4A 94.4(8) . . ?
O3A Cl1 O1 33.6(10) . . ?
O2 Cl1 O1 100.9(3) . . ?
O4 Cl1 O1 104.8(5) . . ?
O3 Cl1 O1 97.4(4) . . ?
O1A Cl1 O1 99.6(5) . . ?
O4A Cl1 O1 155.0(7) . . ?
O3A O1 Cl1 55.8(15) . . ?
O4 O1A Cl1 65.7(10) . . ?
Cl1 O3 O4A 61.9(7) . . ?
Cl1 O3 O3A 50.6(8) . . ?
O4A O3 O3A 105.0(11) . . ?
O1 O3A Cl1 90.6(19) . . ?
O1 O3A O3 131(2) . . ?
Cl1 O3A O3 58.4(9) . . ?
O1A O4 Cl1 76.3(10) . . ?
O1A O4 O4A 105.0(12) . . ?
Cl1 O4 O4A 55.6(7) . . ?
O3 O4A Cl1 56.6(7) . . ?
O3 O4A O4 91.7(10) . . ?
Cl1 O4A O4 50.1(6) . . ?
O7A O7 Cl2 61.5(6) . . ?
O7 O7A Cl2 60.1(6) . . ?
C16 N1 C9 109.5(3) . . ?
C16 N1 C1 105.9(3) . . ?
C9 N1 C1 108.5(3) . . ?
C16 N1 Cu1 105.0(2) . . ?
C9 N1 Cu1 114.0(2) . . ?
C1 N1 Cu1 113.5(2) . . ?
C11 N2 C12 118.6(3) . . ?
C11 N2 Cu1 123.9(2) . . ?
C12 N2 Cu1 117.5(3) . . ?
C18 N3 C19 119.3(3) . . ?
C18 N3 Cu1 124.3(3) . . ?
C19 N3 Cu1 116.3(3) . . ?
C23 N4 C33 117.6(3) . . ?
C23 N4 Cu1 129.3(3) . . ?
C33 N4 Cu1 113.0(2) . . ?
C32 N5 C34 117.7(3) . . ?
C32 N5 Cu1 129.9(3) . . ?
C34 N5 Cu1 112.3(2) . . ?
N1 C1 C2 115.6(3) . . ?
N1 C1 H1A 110(3) . . ?
C2 C1 H1A 106(3) . . ?
N1 C1 H1B 110(2) . . ?
C2 C1 H1B 107(2) . . ?
H1A C1 H1B 107(3) . . ?
C1 C2 C3 110.8(3) . . ?
C1 C2 H2A 108(2) . . ?
C3 C2 H2A 113(2) . . ?
C1 C2 H2B 113(3) . . ?
C3 C2 H2B 109(3) . . ?
H2A C2 H2B 102(3) . . ?
C4 C3 C8 118.7(4) . . ?
C4 C3 C2 121.4(4) . . ?
C8 C3 C2 119.8(4) . . ?
C3 C4 C5 120.2(5) . . ?
C3 C4 H4 120(3) . . ?
C5 C4 H4 119(3) . . ?
C6 C5 C4 120.2(6) . . ?
C6 C5 H5 128(3) . . ?
C4 C5 H5 112(3) . . ?
C7 C6 C5 120.0(5) . . ?
C7 C6 H6 115(4) . . ?
C5 C6 H6 125(4) . . ?
C6 C7 C8 120.4(5) . . ?
C6 C7 H7 123(3) . . ?
C8 C7 H7 116(3) . . ?
C7 C8 C3 120.5(5) . . ?
C7 C8 H8 119(3) . . ?
C3 C8 H8 120(3) . . ?
N1 C9 C10 114.1(3) . . ?
N1 C9 H9A 110(3) . . ?
C10 C9 H9A 108(3) . . ?
N1 C9 H9B 106(3) . . ?
C10 C9 H9B 107(3) . . ?
H9A C9 H9B 111(4) . . ?
C11 C10 C9 114.3(4) . . ?
C11 C10 H10A 109(3) . . ?
C9 C10 H10A 110(3) . . ?
C11 C10 H10B 110(3) . . ?
C9 C10 H10B 110(3) . . ?
H10A C10 H10B 103(4) . . ?
N2 C11 C15 120.0(4) . . ?
N2 C11 C10 118.2(3) . . ?
C15 C11 C10 121.8(4) . . ?
C13 C12 N2 123.4(5) . . ?
C13 C12 H12 123(3) . . ?
N2 C12 H12 114(3) . . ?
C12 C13 C14 118.1(5) . . ?
C12 C13 H13 119(3) . . ?
C14 C13 H13 122(3) . . ?
C15 C14 C13 119.4(4) . . ?
C15 C14 H14 122(4) . . ?
C13 C14 H14 118(4) . . ?
C14 C15 C11 120.4(5) . . ?
C14 C15 H15 123(3) . . ?
C11 C15 H15 116(3) . . ?
N1 C16 C17 114.8(4) . . ?
N1 C16 H22A 107(3) . . ?
C17 C16 H22A 110(3) . . ?
N1 C16 H22B 106(3) . . ?
C17 C16 H22B 112(3) . . ?
H22A C16 H22B 108(4) . . ?
C18 C17 C16 116.5(4) . . ?
C18 C17 H21A 108(3) . . ?
C16 C17 H21A 105(3) . . ?
C18 C17 H21B 107(3) . . ?
C16 C17 H21B 111(3) . . ?
H21A C17 H21B 108(4) . . ?
N3 C18 C22 120.2(4) . . ?
N3 C18 C17 119.3(3) . . ?
C22 C18 C17 120.5(4) . . ?
N3 C19 C20 122.2(4) . . ?
N3 C19 H19 114(2) . . ?
C20 C19 H19 123(2) . . ?
C21 C20 C19 118.7(5) . . ?
C21 C20 H20 123(4) . . ?
C19 C20 H20 118(4) . . ?
C20 C21 C22 120.1(5) . . ?
C20 C21 H21 118(4) . . ?
C22 C21 H21 121(4) . . ?
C21 C22 C18 119.5(4) . . ?
C21 C22 H22 119(3) . . ?
C18 C22 H22 121(3) . . ?
N4 C23 C24 123.1(4) . . ?
N4 C23 H23 115(3) . . ?
C24 C23 H23 122(3) . . ?
C25 C24 C23 119.3(4) . . ?
C25 C24 H24 121(3) . . ?
C23 C24 H24 120(3) . . ?
C24 C25 C26 120.6(4) . . ?
C24 C25 H25 128(4) . . ?
C26 C25 H25 112(4) . . ?
C33 C26 C25 116.0(4) . . ?
C33 C26 C27 118.9(4) . . ?
C25 C26 C27 125.1(4) . . ?
C28 C27 C26 121.4(4) . . ?
C28 C27 H27 116(3) . . ?
C26 C27 H27 122(3) . . ?
C27 C28 C29 121.3(4) . . ?
C27 C28 H28 118(3) . . ?
C29 C28 H28 121(3) . . ?
C34 C29 C30 116.8(4) . . ?
C34 C29 C28 118.5(4) . . ?
C30 C29 C28 124.7(4) . . ?
C31 C30 C29 119.5(4) . . ?
C31 C30 H30 121(3) . . ?
C29 C30 H30 119(3) . . ?
C30 C31 C32 120.9(5) . . ?
C30 C31 H31 128(4) . . ?
C32 C31 H31 111(4) . . ?
N5 C32 C31 121.3(5) . . ?
N5 C32 H32 117(2) . . ?
C31 C32 H32 122(2) . . ?
N4 C33 C26 123.4(3) . . ?
N4 C33 C34 117.0(3) . . ?
C26 C33 C34 119.6(3) . . ?
N5 C34 C29 123.7(4) . . ?
N5 C34 C33 116.2(3) . . ?
C29 C34 C33 120.1(3) . . ?
N6 C36 C35 179.0(8) . . ?

loop_
_geom_bond_atom_site_label_1
_geom_bond_atom_site_label_2
_geom_bond_distance
_geom_bond_site_symmetry_2
_geom_bond_publ_flag
Cu1 N2 2.004(3) . ?
Cu1 N4 2.027(3) . ?
Cu1 N3 2.037(3) . ?
Cu1 N5 2.044(3) . ?
Cu1 N1 2.253(3) . ?
Cl2 O8 1.301(7) . ?
Cl2 O6 1.395(4) . ?
Cl2 O5 1.429(7) . ?
Cl2 O7 1.438(9) . ?
Cl2 O7A 1.458(11) . ?
Cl1 O3A 1.28(2) . ?
Cl1 O2 1.377(5) . ?
Cl1 O4 1.385(10) . ?
Cl1 O3 1.408(7) . ?
Cl1 O1A 1.476(11) . ?
Cl1 O4A 1.489(17) . ?
Cl1 O1 1.545(6) . ?
O1 O3A 0.85(2) . ?
O1A O4 0.935(12) . ?
O3 O4A 1.483(17) . ?
O3 O3A 1.56(2) . ?
O4 O4A 1.736(19) . ?
O7 O7A 1.412(13) . ?
N1 C16 1.492(5) . ?
N1 C9 1.495(5) . ?
N1 C1 1.497(5) . ?
N2 C11 1.343(5) . ?
N2 C12 1.355(5) . ?
N3 C18 1.341(5) . ?
N3 C19 1.344(5) . ?
N4 C23 1.325(5) . ?
N4 C33 1.353(4) . ?
N5 C32 1.321(5) . ?
N5 C34 1.368(5) . ?
N6 C36 1.112(8) . ?
C1 C2 1.516(6) . ?
C1 H1A 0.95(4) . ?
C1 H1B 0.97(4) . ?
C2 C3 1.516(5) . ?
C2 H2A 1.03(4) . ?
C2 H2B 0.91(4) . ?
C3 C4 1.377(6) . ?
C3 C8 1.388(6) . ?
C4 C5 1.390(7) . ?
C4 H4 1.13(6) . ?
C5 C6 1.369(9) . ?
C5 H5 1.04(6) . ?
C6 C7 1.360(9) . ?
C6 H6 0.89(6) . ?
C7 C8 1.379(6) . ?
C7 H7 0.87(5) . ?
C8 H8 0.86(4) . ?
C9 C10 1.510(7) . ?
C9 H9A 0.93(4) . ?
C9 H9B 0.87(5) . ?
C10 C11 1.497(6) . ?
C10 H10A 0.90(6) . ?
C10 H10B 0.93(4) . ?
C11 C15 1.386(6) . ?
C12 C13 1.352(6) . ?
C12 H12 0.95(5) . ?
C13 C14 1.378(8) . ?
C13 H13 0.96(5) . ?
C14 C15 1.365(7) . ?
C14 H14 0.89(6) . ?
C15 H15 0.89(5) . ?
C16 C17 1.523(6) . ?
C16 H22A 0.84(5) . ?
C16 H22B 0.98(5) . ?
C17 C18 1.490(6) . ?
C17 H21A 0.88(5) . ?
C17 H21B 0.91(5) . ?
C18 C22 1.395(6) . ?
C19 C20 1.370(6) . ?
C19 H19 0.97(4) . ?
C20 C21 1.360(7) . ?
C20 H20 0.80(5) . ?
C21 C22 1.361(7) . ?
C21 H21 0.72(5) . ?
C22 H22 0.90(5) . ?
C23 C24 1.389(6) . ?
C23 H23 0.89(4) . ?
C24 C25 1.343(7) . ?
C24 H24 0.89(5) . ?
C25 C26 1.409(7) . ?
C25 H25 0.79(5) . ?
C26 C33 1.405(5) . ?
C26 C27 1.416(6) . ?
C27 C28 1.335(8) . ?
C27 H27 0.87(5) . ?
C28 C29 1.435(7) . ?
C28 H28 0.90(5) . ?
C29 C34 1.391(5) . ?
C29 C30 1.399(7) . ?
C30 C31 1.344(8) . ?
C30 H30 0.87(5) . ?
C31 C32 1.407(7) . ?
C31 H31 0.84(6) . ?
C32 H32 0.92(4) . ?
C33 C34 1.426(5) . ?
C35 C36 1.479(11) . ?
